data_4513132
loop_
_publ_author_name
'Han, Song-De'
'Liu, Sui-Jun'
'Wang, Qing-Lun'
'Miao, Xiao-Hong'
'Hu, Tong-Liang'
'Bu, Xian-He'

_publ_section_title
;
 Synthesis and Magnetic Properties of a Series of Octanuclear [Fe6Ln2]
 Nanoclusters
;
_journal_issue 5
_journal_name_full 'Crystal Growth &amp; Design'
_journal_page_first 2253
_journal_paper_doi 10.1021/acs.cgd.5b00024
_journal_volume 15
_journal_year 2015
_chemical_formula_sum 'C82 H152 Fe6 Gd2 N4 O38'
_chemical_formula_weight 2451.67
_chemical_name_systematic
; 
 ? 
;
_space_group_IT_number 14
_symmetry_cell_setting monoclinic
_symmetry_space_group_name_Hall '-P 2yn'
_symmetry_space_group_name_H-M 'P 1 21/n 1'
_atom_sites_solution_hydrogens geom
_atom_sites_solution_primary direct
_atom_sites_solution_secondary difmap
_audit_creation_method SHELXL-97
_cell_angle_alpha 90.00
_cell_angle_beta 92.11(3)
_cell_angle_gamma 90.00
_cell_formula_units_Z 2
_cell_length_a 16.827(3)
_cell_length_b 19.675(4)
_cell_length_c 17.994(4)
_cell_measurement_temperature 293(2)
_cell_volume 5953(2)
_computing_structure_refinement 'SHELXL-97 (Sheldrick, 1997)'
_computing_structure_solution 'SHELXS-97 (Sheldrick, 1990)'
_diffrn_ambient_temperature 293(2)
_diffrn_measured_fraction_theta_full 0.997
_diffrn_measured_fraction_theta_max 0.997
_diffrn_radiation_monochromator graphite
_diffrn_radiation_source 'fine-focus sealed tube'
_diffrn_radiation_type MoK\a
_diffrn_radiation_wavelength 0.71073
_diffrn_reflns_av_R_equivalents 0.0546
_diffrn_reflns_av_sigmaI/netI 0.0431
_diffrn_reflns_limit_h_max 19
_diffrn_reflns_limit_h_min -19
_diffrn_reflns_limit_k_max 23
_diffrn_reflns_limit_k_min -23
_diffrn_reflns_limit_l_max 21
_diffrn_reflns_limit_l_min -21
_diffrn_reflns_number 49182
_diffrn_reflns_theta_full 25.00
_diffrn_reflns_theta_max 25.00
_diffrn_reflns_theta_min 3.07
_exptl_absorpt_coefficient_mu 1.878
_exptl_absorpt_correction_T_max 0.754
_exptl_absorpt_correction_T_min 0.656
_exptl_absorpt_correction_type multi-scan
_exptl_crystal_colour orange
_exptl_crystal_density_diffrn 1.368
_exptl_crystal_density_method 'not measured'
_exptl_crystal_description block
_exptl_crystal_F_000 2520
_exptl_crystal_size_max 0.23
_exptl_crystal_size_mid 0.20
_exptl_crystal_size_min 0.15
_platon_squeeze_details
;
The PLATON SQUEEZE procedure was used to treat 
regions of diffuse solvent which could not be modeled 
properly in terms of atomic sites. Their contribution to 
the diffraction pattern was removed and modified F^2^ was
written to a new HKL file. The number of located electrons in one void per unit cell 
is 140. There are two formula units in one unit cell. 
On base of charge balance considerations, volume/count_electrons 
analysis, TG analyses and elemental analyses, this residual electron density 
was assigned to half dimethylformamide molecule,one ethanol molecule and two and half water molecules. 
So SQUEEZE removed these disordered units per unit cell. 
See refs. (a) O. V. Dolomanov, D. B. Cordes, N. R. Champness, A. J. Blake,
L. R. Hanton, G. B. Jameson, M. Schroder and C. Wilson. Chem. Commun.
2004, 642; (b) Y. Du, A. L. Thompson and D. O. Hare. Chem. Commun. 2008, 5987;
(c) Y. F. Bi, X. T. Wang, W. P. Liao, X. F. Wang, X. W. Wang, H. J. Zhang,
and S. Gao, J. Am. Chem. Soc. 2009, 131, 11650.
;
_refine_diff_density_max 0.916
_refine_diff_density_min -0.591
_refine_diff_density_rms 0.097
_refine_ls_extinction_method none
_refine_ls_goodness_of_fit_ref 1.015
_refine_ls_hydrogen_treatment mixed
_refine_ls_matrix_type full
_refine_ls_number_parameters 656
_refine_ls_number_reflns 10448
_refine_ls_number_restraints 1976
_refine_ls_restrained_S_all 1.022
_refine_ls_R_factor_all 0.0636
_refine_ls_R_factor_gt 0.0488
_refine_ls_shift/su_max 0.033
_refine_ls_shift/su_mean 0.002
_refine_ls_structure_factor_coef Fsqd
_refine_ls_weighting_details 'calc w=1/[\s^2^(Fo^2^)+(0.0594P)^2^+17.1244P] where P=(Fo^2^+2Fc^2^)/3'
_refine_ls_weighting_scheme calc
_refine_ls_wR_factor_gt 0.1180
_refine_ls_wR_factor_ref 0.1253
_reflns_number_gt 8465
_reflns_number_total 10448
_reflns_threshold_expression >2sigma(I)
_cod_data_source_file cg5b00024_si_002.cif
_cod_data_source_block 2
_cod_depositor_comments
;
The following automatic conversions were performed:

'_symmetry_cell_setting' value 'Monoclinic' changed to 'monoclinic'
according to
/usr/data/users/saulius/crontab/automatic-downloads/current/ACS/lib/dictionaries/cif_core.dic
dictionary named 'cif_core.dic' version 2.4.2 from 2011-04-26.

'_exptl_absorpt_correction_type' value 'Multi-scan' changed to
'multi-scan' according to
/usr/data/users/saulius/crontab/automatic-downloads/current/ACS/lib/dictionaries/cif_core.dic
dictionary named 'cif_core.dic' version 2.4.2 from 2011-04-26.

Automatic conversion script
Id: cif_fix_values 3271 2015-04-21 07:52:19Z andrius 
;
_cod_original_sg_symbol_H-M 'P 21/n'
_cod_database_code 4513132

loop_
_symmetry_equiv_pos_as_xyz
'x, y, z'
'-x+1/2, y+1/2, -z+1/2'
'-x, -y, -z'
'x-1/2, -y-1/2, z-1/2'

loop_
_atom_site_label
_atom_site_type_symbol
_atom_site_fract_x
_atom_site_fract_y
_atom_site_fract_z
_atom_site_U_iso_or_equiv
_atom_site_adp_type
_atom_site_occupancy
_atom_site_symmetry_multiplicity
_atom_site_calc_flag
_atom_site_refinement_flags
_atom_site_disorder_assembly
_atom_site_disorder_group
C1 C 0.4984(5) 0.2993(3) 0.9296(4) 0.068(2) Uani 1 1 d D A .
C2 C 0.4958(5) 0.3625(4) 0.9773(5) 0.132(5) Uani 1 1 d D . .
C3 C 0.4662(13) 0.3393(9) 1.0539(7) 0.175(6) Uani 0.530(5) 1 d PDU A 1
H3A H 0.4848 0.2940 1.0643 0.263 Uiso 0.530(5) 1 calc PR A 1
H3B H 0.4091 0.3398 1.0528 0.263 Uiso 0.530(5) 1 calc PR A 1
H3C H 0.4862 0.3696 1.0919 0.263 Uiso 0.530(5) 1 calc PR A 1
C4 C 0.4403(10) 0.4145(7) 0.9453(10) 0.131(5) Uani 0.530(5) 1 d PDU A 1
H4A H 0.3916 0.4136 0.9714 0.197 Uiso 0.530(5) 1 calc PR A 1
H4B H 0.4293 0.4047 0.8936 0.197 Uiso 0.530(5) 1 calc PR A 1
H4C H 0.4641 0.4587 0.9501 0.197 Uiso 0.530(5) 1 calc PR A 1
C5 C 0.5796(7) 0.3898(7) 0.9905(10) 0.107(4) Uani 0.530(5) 1 d PDU A 1
H5A H 0.6040 0.3679 1.0332 0.161 Uiso 0.530(5) 1 calc PR A 1
H5B H 0.5775 0.4379 0.9990 0.161 Uiso 0.530(5) 1 calc PR A 1
H5C H 0.6103 0.3808 0.9477 0.161 Uiso 0.530(5) 1 calc PR A 1
C6 C 0.2573(5) 0.2523(4) 0.8805(4) 0.077(2) Uani 1 1 d DU A .
C7 C 0.1794(5) 0.2772(4) 0.9151(4) 0.100(2) Uani 1 1 d DU . .
C8 C 0.1424(8) 0.2194(7) 0.9568(9) 0.114(4) Uani 0.530(5) 1 d PDU A 1
H8A H 0.0929 0.2342 0.9763 0.172 Uiso 0.530(5) 1 calc PR A 1
H8B H 0.1778 0.2055 0.9970 0.172 Uiso 0.530(5) 1 calc PR A 1
H8C H 0.1329 0.1819 0.9236 0.172 Uiso 0.530(5) 1 calc PR A 1
C9 C 0.1228(7) 0.2986(9) 0.8497(7) 0.108(4) Uani 0.530(5) 1 d PDU A 1
H9A H 0.0730 0.3132 0.8686 0.162 Uiso 0.530(5) 1 calc PR A 1
H9B H 0.1140 0.2607 0.8169 0.162 Uiso 0.530(5) 1 calc PR A 1
H9C H 0.1462 0.3353 0.8231 0.162 Uiso 0.530(5) 1 calc PR A 1
C10 C 0.1992(9) 0.3375(7) 0.9640(9) 0.123(4) Uani 0.530(5) 1 d PDU A 1
H10A H 0.1516 0.3541 0.9855 0.185 Uiso 0.530(5) 1 calc PR A 1
H10B H 0.2222 0.3727 0.9347 0.185 Uiso 0.530(5) 1 calc PR A 1
H10C H 0.2365 0.3240 1.0029 0.185 Uiso 0.530(5) 1 calc PR A 1
C11 C 0.2912(4) 0.0927(3) 0.7856(3) 0.0493(14) Uani 1 1 d DU A .
C12 C 0.2150(4) 0.0713(3) 0.7419(3) 0.0701(18) Uani 1 1 d DU . .
C13 C 0.1867(7) 0.1283(5) 0.6911(6) 0.077(3) Uani 0.530(5) 1 d PDU A 1
H13A H 0.1730 0.1671 0.7204 0.115 Uiso 0.530(5) 1 calc PR A 1
H13B H 0.1408 0.1136 0.6621 0.115 Uiso 0.530(5) 1 calc PR A 1
H13C H 0.2283 0.1405 0.6585 0.115 Uiso 0.530(5) 1 calc PR A 1
C14 C 0.1512(5) 0.0528(7) 0.7961(6) 0.078(3) Uani 0.530(5) 1 d PDU A 1
H14A H 0.1384 0.0921 0.8250 0.117 Uiso 0.530(5) 1 calc PR A 1
H14B H 0.1705 0.0173 0.8286 0.117 Uiso 0.530(5) 1 calc PR A 1
H14C H 0.1045 0.0375 0.7689 0.117 Uiso 0.530(5) 1 calc PR A 1
C15 C 0.2341(7) 0.0088(6) 0.6952(6) 0.088(3) Uani 0.530(5) 1 d PDU A 1
H15A H 0.2614 -0.0243 0.7260 0.133 Uiso 0.530(5) 1 calc PR A 1
H15B H 0.2673 0.0219 0.6554 0.133 Uiso 0.530(5) 1 calc PR A 1
H15C H 0.1856 -0.0105 0.6749 0.133 Uiso 0.530(5) 1 calc PR A 1
C16 C 0.5134(4) 0.0597(3) 0.7256(3) 0.0467(14) Uani 1 1 d DU A .
C17 C 0.5165(3) 0.0378(3) 0.6450(4) 0.0675(17) Uani 1 1 d DU . .
C18 C 0.4368(7) 0.0539(8) 0.6071(6) 0.096(3) Uani 0.530(5) 1 d PDU A 1
H18A H 0.3953 0.0469 0.6415 0.144 Uiso 0.530(5) 1 calc PR A 1
H18B H 0.4283 0.0246 0.5649 0.144 Uiso 0.530(5) 1 calc PR A 1
H18C H 0.4363 0.1004 0.5909 0.144 Uiso 0.530(5) 1 calc PR A 1
C19 C 0.5277(9) -0.0392(4) 0.6447(7) 0.083(3) Uani 0.530(5) 1 d PDU A 1
H19A H 0.4784 -0.0609 0.6558 0.125 Uiso 0.530(5) 1 calc PR A 1
H19B H 0.5677 -0.0516 0.6816 0.125 Uiso 0.530(5) 1 calc PR A 1
H19C H 0.5439 -0.0535 0.5966 0.125 Uiso 0.530(5) 1 calc PR A 1
C20 C 0.5824(7) 0.0724(7) 0.6075(6) 0.091(3) Uani 0.530(5) 1 d PDU A 1
H20A H 0.5623 0.1123 0.5824 0.136 Uiso 0.530(5) 1 calc PR A 1
H20B H 0.6047 0.0421 0.5720 0.136 Uiso 0.530(5) 1 calc PR A 1
H20C H 0.6228 0.0853 0.6439 0.136 Uiso 0.530(5) 1 calc PR A 1
C21 C 0.7514(5) 0.1566(4) 0.8218(5) 0.080(2) Uani 1 1 d DU A .
C22 C 0.8299(6) 0.1505(4) 0.7830(5) 0.112(3) Uani 1 1 d DU . .
C23 C 0.8192(10) 0.1760(10) 0.7038(7) 0.130(4) Uani 0.530(5) 1 d PDU A 1
H23A H 0.8248 0.2245 0.7031 0.195 Uiso 0.530(5) 1 calc PR A 1
H23B H 0.7672 0.1637 0.6844 0.195 Uiso 0.530(5) 1 calc PR A 1
H23C H 0.8588 0.1558 0.6737 0.195 Uiso 0.530(5) 1 calc PR A 1
C24 C 0.8601(9) 0.0786(7) 0.7857(10) 0.128(4) Uani 0.530(5) 1 d PDU A 1
H24A H 0.8953 0.0728 0.8284 0.191 Uiso 0.530(5) 1 calc PR A 1
H24B H 0.8882 0.0690 0.7414 0.191 Uiso 0.530(5) 1 calc PR A 1
H24C H 0.8160 0.0478 0.7889 0.191 Uiso 0.530(5) 1 calc PR A 1
C25 C 0.8902(8) 0.1968(9) 0.8253(10) 0.129(4) Uani 0.530(5) 1 d PDU A 1
H25A H 0.8621 0.2294 0.8541 0.194 Uiso 0.530(5) 1 calc PR A 1
H25B H 0.9222 0.2201 0.7903 0.194 Uiso 0.530(5) 1 calc PR A 1
H25C H 0.9237 0.1696 0.8578 0.194 Uiso 0.530(5) 1 calc PR A 1
C26 C 0.4989(4) 0.2663(3) 0.7301(3) 0.0508(15) Uani 1 1 d DU A .
C27 C 0.5129(3) 0.3138(3) 0.6654(3) 0.0644(17) Uani 1 1 d DU . .
C28 C 0.5987(4) 0.3262(6) 0.6567(7) 0.073(3) Uani 0.530(5) 1 d PDU A 1
H28A H 0.6207 0.3477 0.7007 0.109 Uiso 0.530(5) 1 calc PR A 1
H28B H 0.6059 0.3552 0.6146 0.109 Uiso 0.530(5) 1 calc PR A 1
H28C H 0.6253 0.2837 0.6492 0.109 Uiso 0.530(5) 1 calc PR A 1
C29 C 0.4768(7) 0.2821(6) 0.5956(4) 0.079(3) Uani 0.530(5) 1 d PDU A 1
H29A H 0.4199 0.2841 0.5969 0.119 Uiso 0.530(5) 1 calc PR A 1
H29B H 0.4934 0.2356 0.5924 0.119 Uiso 0.530(5) 1 calc PR A 1
H29C H 0.4941 0.3066 0.5529 0.119 Uiso 0.530(5) 1 calc PR A 1
C30 C 0.4696(8) 0.3792(4) 0.6788(7) 0.093(3) Uani 0.530(5) 1 d PDU A 1
H30A H 0.4928 0.4013 0.7220 0.139 Uiso 0.530(5) 1 calc PR A 1
H30B H 0.4146 0.3697 0.6868 0.139 Uiso 0.530(5) 1 calc PR A 1
H30C H 0.4738 0.4083 0.6364 0.139 Uiso 0.530(5) 1 calc PR A 1
C31 C 0.6776(3) 0.1323(3) 1.1059(3) 0.0388(12) Uani 1 1 d U . .
C32 C 0.7299(4) 0.1735(3) 1.1602(4) 0.0491(14) Uani 1 1 d U . .
H32A H 0.7696 0.1983 1.1334 0.059 Uiso 1 1 calc R . .
H32B H 0.6977 0.2061 1.1861 0.059 Uiso 1 1 calc R . .
C33 C 0.6081(3) 0.1002(3) 1.1465(3) 0.0382(12) Uani 1 1 d U . .
H33A H 0.6274 0.0809 1.1933 0.046 Uiso 1 1 calc R . .
H33B H 0.5691 0.1348 1.1570 0.046 Uiso 1 1 calc R . .
C34 C 0.6480(4) 0.1783(3) 1.0426(3) 0.0431(13) Uani 1 1 d U . .
H34A H 0.6073 0.2086 1.0602 0.052 Uiso 1 1 calc R . .
H34B H 0.6916 0.2058 1.0255 0.052 Uiso 1 1 calc R . .
C35 C 0.7910(4) 0.0852(3) 1.0321(4) 0.0541(15) Uani 1 1 d U . .
H35A H 0.8284 0.1105 1.0637 0.065 Uiso 1 1 calc R . .
H35B H 0.7785 0.1125 0.9883 0.065 Uiso 1 1 calc R . .
C36 C 0.8288(4) 0.0195(3) 1.0089(4) 0.0548(15) Uani 1 1 d U . .
H36A H 0.8638 0.0039 1.0494 0.066 Uiso 1 1 calc R . .
H36B H 0.8615 0.0287 0.9668 0.066 Uiso 1 1 calc R . .
C37 C 0.7718(4) -0.0373(3) 0.9879(4) 0.0487(14) Uani 1 1 d U . .
H37A H 0.7998 -0.0723 0.9612 0.058 Uiso 1 1 calc R . .
H37B H 0.7517 -0.0576 1.0326 0.058 Uiso 1 1 calc R . .
C38 C 0.6507(3) -0.0621(3) 0.9057(3) 0.0338(11) Uani 1 1 d U . .
C39 C 0.6925(4) -0.1126(3) 0.8567(3) 0.0432(13) Uani 1 1 d U . .
H39A H 0.7242 -0.1436 0.8874 0.052 Uiso 1 1 calc R . .
H39B H 0.6534 -0.1391 0.8283 0.052 Uiso 1 1 calc R . .
C40 C 0.6072(3) -0.0992(3) 0.9669(3) 0.0363(12) Uani 1 1 d U . .
H40A H 0.5608 -0.1223 0.9458 0.044 Uiso 1 1 calc R . .
H40B H 0.6421 -0.1328 0.9904 0.044 Uiso 1 1 calc R . .
C41 C 0.5952(3) -0.0191(3) 0.8568(3) 0.0329(11) Uani 1 1 d U . .
H41A H 0.6240 -0.0023 0.8148 0.039 Uiso 1 1 calc R . .
H41B H 0.5519 -0.0472 0.8376 0.039 Uiso 1 1 calc R . .
C3' C 0.4148(9) 0.3681(11) 1.0111(12) 0.175(6) Uani 0.470(5) 1 d PDU A 2
H3'A H 0.4098 0.3338 1.0486 0.263 Uiso 0.470(5) 1 calc PR A 2
H3'B H 0.3740 0.3618 0.9730 0.263 Uiso 0.470(5) 1 calc PR A 2
H3'C H 0.4092 0.4122 1.0331 0.263 Uiso 0.470(5) 1 calc PR A 2
C4' C 0.5031(14) 0.4234(6) 0.9226(9) 0.131(5) Uani 0.470(5) 1 d PDU A 2
H4'A H 0.5382 0.4114 0.8839 0.197 Uiso 0.470(5) 1 calc PR A 2
H4'B H 0.5239 0.4622 0.9491 0.197 Uiso 0.470(5) 1 calc PR A 2
H4'C H 0.4515 0.4341 0.9011 0.197 Uiso 0.470(5) 1 calc PR A 2
C5' C 0.5618(10) 0.3655(8) 1.0341(9) 0.107(4) Uani 0.470(5) 1 d PDU A 2
H5'A H 0.5534 0.3319 1.0717 0.161 Uiso 0.470(5) 1 calc PR A 2
H5'B H 0.5634 0.4098 1.0564 0.161 Uiso 0.470(5) 1 calc PR A 2
H5'C H 0.6112 0.3567 1.0109 0.161 Uiso 0.470(5) 1 calc PR A 2
C8' C 0.1997(9) 0.2897(10) 0.9983(6) 0.114(4) Uani 0.470(5) 1 d PDU A 2
H8'A H 0.1529 0.3048 1.0224 0.172 Uiso 0.470(5) 1 calc PR A 2
H8'B H 0.2402 0.3239 1.0032 0.172 Uiso 0.470(5) 1 calc PR A 2
H8'C H 0.2185 0.2483 1.0209 0.172 Uiso 0.470(5) 1 calc PR A 2
C9' C 0.1511(9) 0.3413(7) 0.8780(10) 0.108(4) Uani 0.470(5) 1 d PDU A 2
H9'A H 0.1018 0.3551 0.8985 0.162 Uiso 0.470(5) 1 calc PR A 2
H9'B H 0.1433 0.3335 0.8256 0.162 Uiso 0.470(5) 1 calc PR A 2
H9'C H 0.1901 0.3764 0.8862 0.162 Uiso 0.470(5) 1 calc PR A 2
C10' C 0.1185(7) 0.2200(8) 0.9080(11) 0.123(4) Uani 0.470(5) 1 d PDU A 2
H10D H 0.0692 0.2347 0.9278 0.185 Uiso 0.470(5) 1 calc PR A 2
H10E H 0.1378 0.1810 0.9351 0.185 Uiso 0.470(5) 1 calc PR A 2
H10F H 0.1101 0.2083 0.8565 0.185 Uiso 0.470(5) 1 calc PR A 2
C13' C 0.1685(7) 0.1353(5) 0.7192(8) 0.077(3) Uani 0.470(5) 1 d PDU A 2
H13D H 0.1639 0.1644 0.7617 0.115 Uiso 0.470(5) 1 calc PR A 2
H13E H 0.1164 0.1228 0.7004 0.115 Uiso 0.470(5) 1 calc PR A 2
H13F H 0.1961 0.1590 0.6812 0.115 Uiso 0.470(5) 1 calc PR A 2
C14' C 0.1636(6) 0.0273(7) 0.7899(7) 0.078(3) Uani 0.470(5) 1 d PDU A 2
H14D H 0.1399 0.0549 0.8271 0.117 Uiso 0.470(5) 1 calc PR A 2
H14E H 0.1958 -0.0073 0.8137 0.117 Uiso 0.470(5) 1 calc PR A 2
H14F H 0.1225 0.0063 0.7594 0.117 Uiso 0.470(5) 1 calc PR A 2
C15' C 0.2380(8) 0.0321(7) 0.6734(6) 0.088(3) Uani 0.470(5) 1 d PDU A 2
H15D H 0.2508 0.0634 0.6347 0.133 Uiso 0.470(5) 1 calc PR A 2
H15E H 0.1943 0.0039 0.6567 0.133 Uiso 0.470(5) 1 calc PR A 2
H15F H 0.2834 0.0041 0.6853 0.133 Uiso 0.470(5) 1 calc PR A 2
C18' C 0.4761(9) -0.0279(6) 0.6319(7) 0.096(3) Uani 0.470(5) 1 d PDU A 2
H18D H 0.4212 -0.0239 0.6440 0.144 Uiso 0.470(5) 1 calc PR A 2
H18E H 0.5011 -0.0622 0.6627 0.144 Uiso 0.470(5) 1 calc PR A 2
H18F H 0.4796 -0.0404 0.5806 0.144 Uiso 0.470(5) 1 calc PR A 2
C19' C 0.6041(6) 0.0346(8) 0.6258(7) 0.083(3) Uani 0.470(5) 1 d PDU A 2
H19D H 0.6351 0.0191 0.6683 0.125 Uiso 0.470(5) 1 calc PR A 2
H19E H 0.6218 0.0791 0.6119 0.125 Uiso 0.470(5) 1 calc PR A 2
H19F H 0.6104 0.0038 0.5851 0.125 Uiso 0.470(5) 1 calc PR A 2
C20' C 0.4777(9) 0.0943(7) 0.5984(6) 0.091(3) Uani 0.470(5) 1 d PDU A 2
H20D H 0.4221 0.0968 0.6085 0.136 Uiso 0.470(5) 1 calc PR A 2
H20E H 0.4838 0.0848 0.5465 0.136 Uiso 0.470(5) 1 calc PR A 2
H20F H 0.5027 0.1369 0.6107 0.136 Uiso 0.470(5) 1 calc PR A 2
C23' C 0.8203(10) 0.0922(9) 0.7259(9) 0.130(4) Uani 0.470(5) 1 d PDU A 2
H23D H 0.7649 0.0855 0.7135 0.195 Uiso 0.470(5) 1 calc PR A 2
H23E H 0.8423 0.0511 0.7470 0.195 Uiso 0.470(5) 1 calc PR A 2
H23F H 0.8478 0.1036 0.6818 0.195 Uiso 0.470(5) 1 calc PR A 2
C24' C 0.8955(7) 0.1316(11) 0.8391(9) 0.128(4) Uani 0.470(5) 1 d PDU A 2
H24D H 0.9039 0.1684 0.8736 0.191 Uiso 0.470(5) 1 calc PR A 2
H24E H 0.9436 0.1230 0.8137 0.191 Uiso 0.470(5) 1 calc PR A 2
H24F H 0.8804 0.0916 0.8656 0.191 Uiso 0.470(5) 1 calc PR A 2
C25' C 0.8489(10) 0.2152(8) 0.7429(10) 0.129(4) Uani 0.470(5) 1 d PDU A 2
H25D H 0.8586 0.2509 0.7785 0.194 Uiso 0.470(5) 1 calc PR A 2
H25E H 0.8048 0.2274 0.7103 0.194 Uiso 0.470(5) 1 calc PR A 2
H25F H 0.8954 0.2086 0.7144 0.194 Uiso 0.470(5) 1 calc PR A 2
C28' C 0.5959(5) 0.3018(7) 0.6393(7) 0.073(3) Uani 0.470(5) 1 d PDU A 2
H28D H 0.6339 0.3194 0.6754 0.109 Uiso 0.470(5) 1 calc PR A 2
H28E H 0.6021 0.3244 0.5926 0.109 Uiso 0.470(5) 1 calc PR A 2
H28F H 0.6045 0.2539 0.6332 0.109 Uiso 0.470(5) 1 calc PR A 2
C29' C 0.4549(7) 0.3001(7) 0.6028(5) 0.079(3) Uani 0.470(5) 1 d PDU A 2
H29D H 0.4148 0.3348 0.6013 0.119 Uiso 0.470(5) 1 calc PR A 2
H29E H 0.4304 0.2566 0.6099 0.119 Uiso 0.470(5) 1 calc PR A 2
H29F H 0.4820 0.3000 0.5568 0.119 Uiso 0.470(5) 1 calc PR A 2
C30' C 0.5057(9) 0.3854(3) 0.6915(7) 0.093(3) Uani 0.470(5) 1 d PDU A 2
H30D H 0.5377 0.3917 0.7362 0.139 Uiso 0.470(5) 1 calc PR A 2
H30E H 0.4511 0.3951 0.7012 0.139 Uiso 0.470(5) 1 calc PR A 2
H30F H 0.5235 0.4157 0.6537 0.139 Uiso 0.470(5) 1 calc PR A 2
Fe1 Fe 0.38695(5) 0.21192(4) 0.83407(4) 0.0378(2) Uani 1 1 d . . .
Fe2 Fe 0.43939(4) 0.05266(3) 0.87177(4) 0.02837(17) Uani 1 1 d . . .
Fe3 Fe 0.61699(4) 0.04223(3) 1.00078(4) 0.02731(17) Uani 1 1 d . . .
Gd1 Gd 0.589928(17) 0.164484(13) 0.858666(15) 0.03463(10) Uani 1 1 d . A .
N1 N 0.7057(3) -0.0120(2) 0.9413(3) 0.0368(10) Uani 1 1 d D A .
N2 N 0.7178(3) 0.0732(2) 1.0726(2) 0.0369(10) Uani 1 1 d D A .
O1 O 0.7671(3) 0.1292(2) 1.2113(3) 0.0773(16) Uani 1 1 d . . .
H1A H 0.7771 0.1494 1.2503 0.116 Uiso 1 1 calc R . .
O2 O 0.6162(2) 0.13839(17) 0.98277(19) 0.0368(9) Uani 1 1 d . A .
O3 O 0.5723(2) 0.04864(16) 1.10142(18) 0.0302(8) Uani 1 1 d . . .
O4 O 0.5840(2) -0.05068(16) 1.02020(18) 0.0309(8) Uani 1 1 d . . .
O5 O 0.5629(2) 0.03813(16) 0.89640(18) 0.0287(7) Uani 1 1 d . A .
O6 O 0.5619(3) 0.1035(2) 0.7488(2) 0.0469(10) Uani 1 1 d . . .
O7 O 0.4615(2) 0.03212(19) 0.76457(19) 0.0404(9) Uani 1 1 d . A .
O8 O 0.3214(2) 0.0522(2) 0.8339(2) 0.0448(10) Uani 1 1 d . A .
O9 O 0.3213(3) 0.1480(2) 0.7690(2) 0.0526(11) Uani 1 1 d . A .
O10 O 0.5553(3) 0.2462(2) 0.7698(3) 0.0579(12) Uani 1 1 d . . .
O11 O 0.4271(3) 0.2517(2) 0.7416(2) 0.0524(11) Uani 1 1 d . A .
O12 O 0.7170(3) 0.1059(2) 0.8430(3) 0.0609(12) Uani 1 1 d . . .
O13 O 0.7202(3) 0.2140(3) 0.8323(4) 0.098(2) Uani 1 1 d . . .
O14 O 0.4565(2) 0.14559(16) 0.86792(19) 0.0311(8) Uani 1 1 d . A .
O15 O 0.2847(3) 0.2794(2) 0.8245(3) 0.0632(13) Uani 1 1 d . A .
O16 O 0.2955(3) 0.2038(3) 0.9113(3) 0.0686(15) Uani 1 1 d . A .
O17 O 0.7411(3) -0.0786(2) 0.8085(3) 0.0723(15) Uani 1 1 d . . .
H17A H 0.7634 -0.1062 0.7823 0.108 Uiso 1 1 calc R . .
O18 O 0.5592(3) 0.2641(2) 0.9268(3) 0.0657(14) Uani 1 1 d . . .
O19 O 0.4344(3) 0.2873(2) 0.8938(3) 0.0692(14) Uani 1 1 d . A .
H1 H 0.732(4) 0.015(4) 0.905(4) 0.104 Uiso 1 1 d D . .
H2 H 0.731(5) 0.042(3) 1.112(3) 0.104 Uiso 1 1 d D . .

loop_
_atom_site_aniso_label
_atom_site_aniso_U_11
_atom_site_aniso_U_22
_atom_site_aniso_U_33
_atom_site_aniso_U_23
_atom_site_aniso_U_13
_atom_site_aniso_U_12
C1 0.103(6) 0.037(4) 0.061(5) -0.006(3) -0.026(4) 0.009(4)
C2 0.161(11) 0.069(6) 0.159(11) -0.051(7) -0.064(9) 0.042(7)
C3 0.176(7) 0.177(7) 0.173(7) -0.008(4) 0.006(4) 0.007(4)
C4 0.134(6) 0.123(6) 0.136(6) -0.007(4) 0.000(4) 0.003(4)
C5 0.113(5) 0.101(5) 0.106(6) -0.009(4) -0.004(4) 0.000(4)
C6 0.085(4) 0.077(4) 0.071(4) 0.027(4) 0.026(4) 0.032(4)
C7 0.102(5) 0.099(4) 0.102(5) 0.021(4) 0.032(4) 0.044(4)
C8 0.111(5) 0.119(5) 0.114(5) 0.004(3) 0.020(3) 0.007(3)
C9 0.101(4) 0.108(5) 0.115(4) 0.004(3) 0.011(3) 0.015(3)
C10 0.120(5) 0.127(5) 0.123(5) -0.007(3) 0.014(3) 0.009(3)
C11 0.052(3) 0.048(3) 0.047(3) 0.007(3) -0.008(3) -0.001(3)
C12 0.068(4) 0.067(3) 0.073(4) 0.014(3) -0.024(3) -0.006(3)
C13 0.074(4) 0.079(4) 0.077(4) 0.010(3) -0.012(3) -0.001(3)
C14 0.070(4) 0.076(5) 0.086(4) 0.005(3) -0.009(3) -0.003(3)
C15 0.093(4) 0.087(4) 0.083(4) -0.002(3) -0.010(3) -0.007(3)
C16 0.059(3) 0.046(3) 0.036(3) 0.003(2) 0.007(2) 0.001(3)
C17 0.082(4) 0.077(3) 0.044(3) -0.008(3) 0.012(3) -0.008(3)
C18 0.097(4) 0.104(4) 0.085(4) -0.006(3) -0.002(3) -0.005(3)
C19 0.089(4) 0.086(4) 0.076(4) -0.012(3) 0.013(3) 0.001(3)
C20 0.098(4) 0.096(4) 0.079(4) 0.004(3) 0.014(3) -0.007(3)
C21 0.072(4) 0.083(4) 0.084(4) 0.020(3) 0.003(3) 0.001(3)
C22 0.102(4) 0.120(4) 0.117(4) 0.016(4) 0.018(3) -0.006(3)
C23 0.132(5) 0.134(5) 0.126(4) 0.005(3) 0.019(3) 0.002(4)
C24 0.123(5) 0.130(4) 0.131(5) 0.001(3) 0.013(3) 0.006(3)
C25 0.123(5) 0.130(5) 0.135(5) 0.004(3) 0.011(3) -0.008(3)
C26 0.053(3) 0.048(3) 0.052(3) 0.009(2) 0.002(3) 0.001(2)
C27 0.063(3) 0.068(3) 0.063(3) 0.023(3) 0.006(3) 0.001(3)
C28 0.070(3) 0.076(4) 0.072(4) 0.010(3) 0.006(3) -0.012(3)
C29 0.075(4) 0.090(4) 0.073(4) 0.014(3) 0.004(3) 0.010(3)
C30 0.095(5) 0.084(4) 0.099(4) 0.013(3) 0.002(3) 0.001(3)
C31 0.046(2) 0.033(2) 0.037(2) -0.0029(19) -0.003(2) -0.008(2)
C32 0.055(3) 0.043(3) 0.048(3) -0.005(2) -0.006(2) -0.010(2)
C33 0.046(3) 0.033(2) 0.036(2) -0.0028(19) 0.000(2) -0.004(2)
C34 0.054(3) 0.034(2) 0.041(3) -0.003(2) -0.003(2) -0.006(2)
C35 0.050(3) 0.057(3) 0.055(3) -0.001(2) 0.000(2) -0.012(2)
C36 0.044(3) 0.061(3) 0.059(3) 0.000(2) -0.001(2) 0.001(2)
C37 0.044(3) 0.049(3) 0.053(3) 0.000(2) -0.001(2) 0.008(2)
C38 0.038(2) 0.032(2) 0.032(2) -0.0048(18) 0.0045(19) 0.0058(19)
C39 0.051(3) 0.039(2) 0.040(3) -0.007(2) 0.006(2) 0.011(2)
C40 0.045(3) 0.029(2) 0.035(2) -0.0020(19) 0.001(2) 0.003(2)
C41 0.040(2) 0.031(2) 0.028(2) -0.0052(18) 0.0052(19) 0.0049(19)
C3' 0.176(7) 0.177(7) 0.173(7) -0.008(4) 0.006(4) 0.007(4)
C4' 0.134(6) 0.123(6) 0.136(6) -0.007(4) 0.000(4) 0.003(4)
C5' 0.113(5) 0.101(5) 0.106(6) -0.009(4) -0.004(4) 0.000(4)
C8' 0.111(5) 0.119(5) 0.114(5) 0.004(3) 0.020(3) 0.007(3)
C9' 0.101(4) 0.108(5) 0.115(4) 0.004(3) 0.011(3) 0.015(3)
C10' 0.120(5) 0.127(5) 0.123(5) -0.007(3) 0.014(3) 0.009(3)
C13' 0.074(4) 0.079(4) 0.077(4) 0.010(3) -0.012(3) -0.001(3)
C14' 0.070(4) 0.076(5) 0.086(4) 0.005(3) -0.009(3) -0.003(3)
C15' 0.093(4) 0.087(4) 0.083(4) -0.002(3) -0.010(3) -0.007(3)
C18' 0.097(4) 0.104(4) 0.085(4) -0.006(3) -0.002(3) -0.005(3)
C19' 0.089(4) 0.086(4) 0.076(4) -0.012(3) 0.013(3) 0.001(3)
C20' 0.098(4) 0.096(4) 0.079(4) 0.004(3) 0.014(3) -0.007(3)
C23' 0.132(5) 0.134(5) 0.126(4) 0.005(3) 0.019(3) 0.002(4)
C24' 0.123(5) 0.130(4) 0.131(5) 0.001(3) 0.013(3) 0.006(3)
C25' 0.123(5) 0.130(5) 0.135(5) 0.004(3) 0.011(3) -0.008(3)
C28' 0.070(3) 0.076(4) 0.072(4) 0.010(3) 0.006(3) -0.012(3)
C29' 0.075(4) 0.090(4) 0.073(4) 0.014(3) 0.004(3) 0.010(3)
C30' 0.095(5) 0.084(4) 0.099(4) 0.013(3) 0.002(3) 0.001(3)
Fe1 0.0447(5) 0.0330(4) 0.0360(4) 0.0063(3) 0.0048(4) 0.0065(3)
Fe2 0.0370(4) 0.0253(4) 0.0226(4) 0.0011(3) -0.0011(3) -0.0015(3)
Fe3 0.0340(4) 0.0228(4) 0.0250(4) -0.0002(3) -0.0007(3) -0.0014(3)
Gd1 0.03941(17) 0.02967(15) 0.03454(16) 0.00710(11) -0.00203(11) -0.00431(11)
N1 0.036(3) 0.036(3) 0.039(3) 0.002(2) 0.004(2) 0.005(2)
N2 0.036(3) 0.040(3) 0.034(3) -0.0015(19) -0.004(2) -0.007(2)
O1 0.102(4) 0.059(3) 0.068(3) -0.015(3) -0.040(3) -0.006(3)
O2 0.054(2) 0.0229(18) 0.033(2) -0.0005(15) -0.0051(17) -0.0047(16)
O3 0.042(2) 0.0225(17) 0.0261(18) -0.0048(14) -0.0010(15) -0.0050(15)
O4 0.047(2) 0.0206(17) 0.0251(18) -0.0041(13) 0.0040(15) -0.0011(15)
O5 0.035(2) 0.0266(18) 0.0249(18) -0.0030(14) 0.0007(15) 0.0009(14)
O6 0.060(3) 0.052(3) 0.029(2) 0.0026(18) 0.0057(19) -0.005(2)
O7 0.056(3) 0.041(2) 0.0240(19) -0.0025(16) 0.0000(17) -0.0032(18)
O8 0.044(2) 0.045(2) 0.044(2) 0.0083(18) -0.0130(18) -0.0031(18)
O9 0.055(3) 0.051(3) 0.051(3) 0.017(2) -0.009(2) -0.007(2)
O10 0.056(3) 0.053(3) 0.064(3) 0.026(2) -0.002(2) -0.002(2)
O11 0.055(3) 0.057(3) 0.046(3) 0.020(2) 0.005(2) -0.001(2)
O12 0.046(3) 0.056(3) 0.081(3) 0.021(2) 0.017(2) -0.007(2)
O13 0.056(3) 0.070(4) 0.168(6) 0.045(4) 0.003(4) -0.014(3)
O14 0.040(2) 0.0225(17) 0.0311(19) 0.0035(14) 0.0014(16) -0.0001(15)
O15 0.066(3) 0.068(3) 0.057(3) 0.028(2) 0.018(2) 0.028(2)
O16 0.074(3) 0.078(3) 0.056(3) 0.032(2) 0.028(2) 0.040(3)
O17 0.087(4) 0.065(3) 0.068(3) -0.003(2) 0.043(3) 0.015(3)
O18 0.093(4) 0.033(2) 0.069(3) -0.007(2) -0.023(3) 0.006(2)
O19 0.091(4) 0.040(3) 0.076(3) -0.014(2) -0.014(3) 0.015(2)

loop_
_atom_type_symbol
_atom_type_description
_atom_type_scat_dispersion_real
_atom_type_scat_dispersion_imag
_atom_type_scat_source
C C 0.0033 0.0016 'International Tables Vol C Tables 4.2.6.8 and 6.1.1.4'
H H 0.0000 0.0000 'International Tables Vol C Tables 4.2.6.8 and 6.1.1.4'
N N 0.0061 0.0033 'International Tables Vol C Tables 4.2.6.8 and 6.1.1.4'
O O 0.0106 0.0060 'International Tables Vol C Tables 4.2.6.8 and 6.1.1.4'
Fe Fe 0.3463 0.8444 'International Tables Vol C Tables 4.2.6.8 and 6.1.1.4'
Gd Gd -0.1653 3.9035 'International Tables Vol C Tables 4.2.6.8 and 6.1.1.4'

loop_
_geom_angle_atom_site_label_1
_geom_angle_atom_site_label_2
_geom_angle_atom_site_label_3
_geom_angle
_geom_angle_site_symmetry_1
_geom_angle_site_symmetry_3
O18 C1 O19 124.5(6) . .
O18 C1 C2 121.7(6) . .
O19 C1 C2 113.8(6) . .
C5' C2 C4 133.2(11) . .
C5' C2 C1 112.7(7) . .
C4 C2 C1 112.1(7) . .
C5' C2 C3' 112.5(7) . .
C4 C2 C3' 62.9(9) . .
C1 C2 C3' 109.4(7) . .
C5' C2 C5 37.9(8) . .
C4 C2 C5 112.6(7) . .
C1 C2 C5 109.5(7) . .
C3' C2 C5 139.0(11) . .
C5' C2 C3 69.9(9) . .
C4 C2 C3 109.2(7) . .
C1 C2 C3 106.1(7) . .
C3' C2 C3 48.9(9) . .
C5 C2 C3 107.0(7) . .
C5' C2 C4' 109.4(7) . .
C4 C2 C4' 44.7(8) . .
C1 C2 C4' 105.6(7) . .
C3' C2 C4' 106.9(7) . .
C5 C2 C4' 74.6(8) . .
C3 C2 C4' 145.4(11) . .
O15 C6 O16 118.8(7) . .
O15 C6 C7 122.2(6) . .
O16 C6 C7 119.0(6) . .
O15 C6 Fe1 60.7(4) . .
O16 C6 Fe1 58.1(4) . .
C7 C6 Fe1 175.9(5) . .
C9' C7 C10 69.9(8) . .
C9' C7 C8 136.6(11) . .
C10 C7 C8 112.9(7) . .
C9' C7 C10' 112.5(7) . .
C10 C7 C10' 139.9(10) . .
C8 C7 C10' 36.6(8) . .
C9' C7 C8' 110.7(7) . .
C10 C7 C8' 43.2(8) . .
C8 C7 C8' 73.7(8) . .
C10' C7 C8' 108.9(6) . .
C9' C7 C9 41.7(8) . .
C10 C7 C9 110.3(6) . .
C8 C7 C9 109.3(6) . .
C10' C7 C9 75.2(8) . .
C8' C7 C9 143.5(10) . .
C9' C7 C6 110.3(7) . .
C10 C7 C6 108.1(7) . .
C8 C7 C6 109.4(6) . .
C10' C7 C6 107.9(6) . .
C8' C7 C6 106.3(6) . .
C9 C7 C6 106.6(6) . .
O9 C11 O8 123.9(6) . .
O9 C11 C12 117.2(5) . .
O8 C11 C12 118.8(5) . .
C13 C12 C14' 126.4(8) . .
C13 C12 C15' 88.2(8) . .
C14' C12 C15' 109.9(6) . .
C13 C12 C14 110.5(6) . .
C14' C12 C14 21.1(8) . .
C15' C12 C14 127.4(9) . .
C13 C12 C15 109.4(6) . .
C14' C12 C15 89.4(8) . .
C15' C12 C15 23.1(8) . .
C14 C12 C15 109.2(6) . .
C13 C12 C13' 23.3(8) . .
C14' C12 C13' 109.0(6) . .
C15' C12 C13' 110.1(6) . .
C14 C12 C13' 90.1(8) . .
C15 C12 C13' 129.1(8) . .
C13 C12 C11 110.1(6) . .
C14' C12 C11 110.4(6) . .
C15' C12 C11 108.8(6) . .
C14 C12 C11 109.4(5) . .
C15 C12 C11 108.2(5) . .
C13' C12 C11 108.6(6) . .
O6 C16 O7 124.6(5) . .
O6 C16 C17 118.1(5) . .
O7 C16 C17 117.3(5) . .
C18' C17 C20 132.7(9) . .
C18' C17 C16 111.7(6) . .
C20 C17 C16 110.9(6) . .
C18' C17 C18 73.5(7) . .
C20 C17 C18 111.3(6) . .
C16 C17 C18 108.0(6) . .
C18' C17 C20' 111.4(6) . .
C20 C17 C20' 74.2(7) . .
C16 C17 C20' 106.8(6) . .
C18 C17 C20' 41.1(7) . .
C18' C17 C19 35.5(7) . .
C20 C17 C19 111.1(6) . .
C16 C17 C19 107.1(5) . .
C18 C17 C19 108.2(6) . .
C20' C17 C19 140.5(8) . .
C18' C17 C19' 111.8(6) . .
C20 C17 C19' 34.2(7) . .
C16 C17 C19' 107.2(6) . .
C18 C17 C19' 138.8(8) . .
C20' C17 C19' 107.6(6) . .
C19 C17 C19' 80.8(7) . .
O12 C21 O13 118.7(8) . .
O12 C21 C22 120.5(7) . .
O13 C21 C22 120.8(7) . .
O12 C21 Gd1 60.1(4) . .
O13 C21 Gd1 60.5(4) . .
C22 C21 Gd1 166.1(5) . .
C25' C22 C24 137.3(13) . .
C25' C22 C24' 111.4(8) . .
C24 C22 C24' 60.7(9) . .
C25' C22 C23 44.7(8) . .
C24 C22 C23 111.7(8) . .
C24' C22 C23 140.1(12) . .
C25' C22 C21 110.9(7) . .
C24 C22 C21 110.9(7) . .
C24' C22 C21 109.7(7) . .
C23 C22 C21 109.3(7) . .
C25' C22 C25 65.8(8) . .
C24 C22 C25 108.9(7) . .
C24' C22 C25 50.6(8) . .
C23 C22 C25 108.8(7) . .
C21 C22 C25 107.0(7) . .
C25' C22 C23' 109.2(7) . .
C24 C22 C23' 49.4(8) . .
C24' C22 C23' 108.5(7) . .
C23 C22 C23' 67.3(8) . .
C21 C22 C23' 107.0(7) . .
C25 C22 C23' 144.8(12) . .
O10 C26 O11 123.4(5) . .
O10 C26 C27 120.3(5) . .
O11 C26 C27 116.2(5) . .
C28 C27 C29' 124.5(8) . .
C28 C27 C30' 88.2(8) . .
C29' C27 C30' 110.4(6) . .
C28 C27 C30 110.9(5) . .
C29' C27 C30 88.1(8) . .
C30' C27 C30 25.1(8) . .
C28 C27 C28' 22.2(7) . .
C29' C27 C28' 108.9(5) . .
C30' C27 C28' 109.5(6) . .
C30 C27 C28' 130.1(8) . .
C28 C27 C29 110.2(5) . .
C29' C27 C29 20.4(8) . .
C30' C27 C29 128.0(8) . .
C30 C27 C29 107.7(5) . .
C28' C27 C29 91.4(8) . .
C28 C27 C26 111.3(5) . .
C29' C27 C26 110.7(5) . .
C30' C27 C26 108.9(5) . .
C30 C27 C26 108.3(5) . .
C28' C27 C26 108.4(5) . .
C29 C27 C26 108.4(5) . .
N2 C31 C32 114.5(5) . .
N2 C31 C34 107.8(4) . .
C32 C31 C34 109.2(5) . .
N2 C31 C33 103.7(4) . .
C32 C31 C33 110.2(5) . .
C34 C31 C33 111.4(5) . .
O1 C32 C31 108.9(5) . .
O3 C33 C31 109.7(4) . .
O2 C34 C31 109.9(4) . .
N2 C35 C36 111.6(5) . .
C35 C36 C37 115.7(5) . .
N1 C37 C36 110.8(5) . .
N1 C38 C41 103.9(4) . .
N1 C38 C39 113.0(5) . .
C41 C38 C39 108.5(4) . .
N1 C38 C40 108.2(4) . .
C41 C38 C40 112.6(4) . .
C39 C38 C40 110.5(4) . .
O17 C39 C38 110.1(5) . .
O4 C40 C38 108.5(4) . .
O5 C41 C38 112.5(4) . .
O14 Fe1 O11 108.98(17) . .
O14 Fe1 O19 96.42(18) . .
O11 Fe1 O19 91.0(2) . .
O14 Fe1 O9 94.46(16) . .
O11 Fe1 O9 87.47(18) . .
O19 Fe1 O9 168.91(19) . .
O14 Fe1 O16 101.41(16) . .
O11 Fe1 O16 149.37(17) . .
O19 Fe1 O16 89.4(2) . .
O9 Fe1 O16 86.4(2) . .
O14 Fe1 O15 161.82(16) . .
O11 Fe1 O15 89.19(17) . .
O19 Fe1 O15 83.6(2) . .
O9 Fe1 O15 85.4(2) . .
O16 Fe1 O15 60.41(16) . .
O14 Fe1 C6 131.92(19) . .
O11 Fe1 C6 119.0(2) . .
O19 Fe1 C6 85.4(3) . .
O9 Fe1 C6 85.7(2) . .
O16 Fe1 C6 30.52(19) . .
O15 Fe1 C6 29.90(18) . .
O14 Fe2 O4 95.28(14) . 3_657
O14 Fe2 O7 97.32(15) . .
O4 Fe2 O7 167.33(14) 3_657 .
O14 Fe2 O3 168.26(14) . 3_657
O4 Fe2 O3 74.31(13) 3_657 3_657
O7 Fe2 O3 93.02(14) . 3_657
O14 Fe2 O8 98.08(15) . .
O4 Fe2 O8 95.69(16) 3_657 .
O7 Fe2 O8 83.88(16) . .
O3 Fe2 O8 88.50(15) 3_657 .
O14 Fe2 O5 89.32(14) . .
O4 Fe2 O5 91.16(14) 3_657 .
O7 Fe2 O5 87.65(15) . .
O3 Fe2 O5 85.56(13) 3_657 .
O8 Fe2 O5 169.39(15) . .
O14 Fe2 Gd1 40.06(11) . .
O4 Fe2 Gd1 104.84(10) 3_657 .
O7 Fe2 Gd1 84.16(11) . .
O3 Fe2 Gd1 136.56(10) 3_657 .
O8 Fe2 Gd1 133.83(11) . .
O5 Fe2 Gd1 51.06(9) . .
O2 Fe3 O4 162.95(16) . .
O2 Fe3 O3 95.21(14) . .
O4 Fe3 O3 77.07(13) . .
O2 Fe3 O5 83.37(14) . .
O4 Fe3 O5 90.42(14) . .
O3 Fe3 O5 131.58(14) . .
O2 Fe3 N1 113.93(17) . .
O4 Fe3 N1 80.27(16) . .
O3 Fe3 N1 140.91(16) . .
O5 Fe3 N1 79.53(15) . .
O2 Fe3 N2 79.89(16) . .
O4 Fe3 N2 112.18(16) . .
O3 Fe3 N2 75.82(16) . .
O5 Fe3 N2 149.26(16) . .
N1 Fe3 N2 83.96(18) . .
O2 Fe3 Gd1 37.41(10) . .
O4 Fe3 Gd1 137.77(10) . .
O3 Fe3 Gd1 124.99(10) . .
O5 Fe3 Gd1 47.50(9) . .
N1 Fe3 Gd1 92.93(12) . .
N2 Fe3 Gd1 108.38(12) . .
O14 Gd1 O2 92.68(13) . .
O14 Gd1 O10 86.60(14) . .
O2 Gd1 O10 148.13(15) . .
O14 Gd1 O6 79.11(14) . .
O2 Gd1 O6 136.40(13) . .
O10 Gd1 O6 74.73(16) . .
O14 Gd1 O18 82.16(15) . .
O2 Gd1 O18 73.93(14) . .
O10 Gd1 O18 74.41(17) . .
O6 Gd1 O18 144.59(15) . .
O14 Gd1 O12 142.50(13) . .
O2 Gd1 O12 82.54(15) . .
O10 Gd1 O12 116.30(15) . .
O6 Gd1 O12 79.17(16) . .
O18 Gd1 O12 130.77(17) . .
O14 Gd1 O13 164.11(15) . .
O2 Gd1 O13 97.70(19) . .
O10 Gd1 O13 78.22(18) . .
O6 Gd1 O13 101.1(2) . .
O18 Gd1 O13 89.2(2) . .
O12 Gd1 O13 51.55(17) . .
O14 Gd1 O5 69.32(11) . .
O2 Gd1 O5 64.48(11) . .
O10 Gd1 O5 142.37(14) . .
O6 Gd1 O5 72.66(12) . .
O18 Gd1 O5 127.19(14) . .
O12 Gd1 O5 75.20(12) . .
O13 Gd1 O5 126.16(15) . .
O14 Gd1 C21 164.4(2) . .
O2 Gd1 C21 93.60(19) . .
O10 Gd1 C21 95.5(2) . .
O6 Gd1 C21 86.5(2) . .
O18 Gd1 C21 113.3(2) . .
O12 Gd1 C21 25.55(18) . .
O13 Gd1 C21 26.5(2) . .
O5 Gd1 C21 100.75(18) . .
O14 Gd1 Fe2 31.42(8) . .
O2 Gd1 Fe2 84.56(9) . .
O10 Gd1 Fe2 109.23(11) . .
O6 Gd1 Fe2 66.23(10) . .
O18 Gd1 Fe2 108.86(13) . .
O12 Gd1 Fe2 111.20(11) . .
O13 Gd1 Fe2 161.65(16) . .
O5 Gd1 Fe2 39.16(7) . .
C21 Gd1 Fe2 135.45(17) . .
O14 Gd1 Fe3 86.40(8) . .
O2 Gd1 Fe3 30.21(8) . .
O10 Gd1 Fe3 172.62(11) . .
O6 Gd1 Fe3 106.20(10) . .
O18 Gd1 Fe3 102.28(12) . .
O12 Gd1 Fe3 70.92(11) . .
O13 Gd1 Fe3 108.53(14) . .
O5 Gd1 Fe3 35.38(7) . .
C21 Gd1 Fe3 91.90(16) . .
Fe2 Gd1 Fe3 65.26(3) . .
C37 N1 C38 118.2(4) . .
C37 N1 Fe3 114.4(4) . .
C38 N1 Fe3 96.4(3) . .
C35 N2 C31 118.5(5) . .
C35 N2 Fe3 113.5(4) . .
C31 N2 Fe3 95.9(3) . .
C34 O2 Fe3 114.7(3) . .
C34 O2 Gd1 131.3(3) . .
Fe3 O2 Gd1 112.38(15) . .
C33 O3 Fe3 113.5(3) . .
C33 O3 Fe2 126.9(3) . 3_657
Fe3 O3 Fe2 101.20(14) . 3_657
C40 O4 Fe3 115.0(3) . .
C40 O4 Fe2 135.6(3) . 3_657
Fe3 O4 Fe2 105.11(14) . 3_657
C41 O5 Fe3 108.5(3) . .
C41 O5 Fe2 112.6(3) . .
Fe3 O5 Fe2 125.49(16) . .
C41 O5 Gd1 122.5(3) . .
Fe3 O5 Gd1 97.12(12) . .
Fe2 O5 Gd1 89.78(11) . .
C16 O6 Gd1 138.1(4) . .
C16 O7 Fe2 126.9(4) . .
C11 O8 Fe2 125.1(4) . .
C11 O9 Fe1 128.8(4) . .
C26 O10 Gd1 142.1(4) . .
C26 O11 Fe1 125.8(4) . .
C21 O12 Gd1 94.4(5) . .
C21 O13 Gd1 93.0(5) . .
Fe1 O14 Fe2 127.8(2) . .
Fe1 O14 Gd1 118.32(16) . .
Fe2 O14 Gd1 108.52(16) . .
C6 O15 Fe1 89.4(4) . .
C6 O16 Fe1 91.4(4) . .
C1 O18 Gd1 132.7(4) . .
C1 O19 Fe1 137.7(4) . .

loop_
_geom_bond_atom_site_label_1
_geom_bond_atom_site_label_2
_geom_bond_distance
_geom_bond_site_symmetry_2
C1 O18 1.238(9) .
C1 O19 1.257(8) .
C1 C2 1.513(11) .
C2 C5' 1.481(10) .
C2 C4 1.487(10) .
C2 C3' 1.518(10) .
C2 C5 1.519(10) .
C2 C3 1.552(10) .
C2 C4' 1.557(10) .
C6 O15 1.243(8) .
C6 O16 1.267(8) .
C6 C7 1.552(11) .
C6 Fe1 2.494(8) .
C7 C9' 1.495(9) .
C7 C10 1.506(9) .
C7 C8 1.508(9) .
C7 C10' 1.525(9) .
C7 C8' 1.542(9) .
C7 C9 1.544(9) .
C11 O9 1.240(7) .
C11 O8 1.271(7) .
C11 C12 1.538(9) .
C12 C13 1.515(8) .
C12 C14' 1.516(8) .
C12 C15' 1.517(8) .
C12 C14 1.520(8) .
C12 C15 1.531(8) .
C12 C13' 1.531(8) .
C16 O6 1.249(7) .
C16 O7 1.263(7) .
C16 C17 1.515(9) .
C17 C18' 1.476(8) .
C17 C20 1.484(8) .
C17 C18 1.516(8) .
C17 C20' 1.526(8) .
C17 C19 1.526(8) .
C17 C19' 1.527(8) .
C21 O12 1.222(9) .
C21 O13 1.262(10) .
C21 C22 1.522(14) .
C21 Gd1 2.824(9) .
C22 C25' 1.503(10) .
C22 C24 1.504(10) .
C22 C24' 1.514(10) .
C22 C23 1.515(10) .
C22 C25 1.543(10) .
C22 C23' 1.545(10) .
C26 O10 1.231(7) .
C26 O11 1.266(7) .
C26 C27 1.516(7) .
C27 C28 1.478(6) .
C27 C29' 1.488(6) .
C27 C30' 1.493(6) .
C27 C30 1.503(6) .
C27 C28' 1.509(6) .
C27 C29 1.511(6) .
C31 N2 1.482(7) .
C31 C32 1.524(8) .
C31 C34 1.525(8) .
C31 C33 1.537(8) .
C32 O1 1.398(8) .
C33 O3 1.419(6) .
C34 O2 1.421(6) .
C35 N2 1.472(8) .
C35 C36 1.507(9) .
C36 C37 1.513(9) .
C37 N1 1.456(7) .
C38 N1 1.482(7) .
C38 C41 1.516(7) .
C38 C39 1.519(7) .
C38 C40 1.529(7) .
C39 O17 1.385(7) .
C40 O4 1.418(6) .
C41 O5 1.449(6) .
Fe1 O14 1.842(3) .
Fe1 O11 1.981(4) .
Fe1 O19 1.982(5) .
Fe1 O9 2.020(4) .
Fe1 O16 2.117(4) .
Fe1 O15 2.175(4) .
Fe2 O14 1.853(3) .
Fe2 O4 1.998(3) 3_657
Fe2 O7 2.019(4) .
Fe2 O3 2.062(3) 3_657
Fe2 O8 2.076(4) .
Fe2 O5 2.128(3) .
Fe2 Gd1 3.3701(9) .
Fe3 O2 1.920(3) .
Fe3 O4 1.946(3) .
Fe3 O3 1.990(3) .
Fe3 O5 2.058(3) .
Fe3 N1 2.151(5) .
Fe3 N2 2.181(4) .
Fe3 Gd1 3.5280(9) .
Gd1 O14 2.287(4) .
Gd1 O2 2.318(3) .
Gd1 O10 2.327(4) .
Gd1 O6 2.345(4) .
Gd1 O18 2.379(5) .
Gd1 O12 2.454(4) .
Gd1 O13 2.461(5) .
Gd1 O5 2.621(3) .
O3 Fe2 2.062(3) 3_657
O4 Fe2 1.998(3) 3_657

loop_
_platon_squeeze_void_nr
_platon_squeeze_void_average_x
_platon_squeeze_void_average_y
_platon_squeeze_void_average_z
_platon_squeeze_void_volume
_platon_squeeze_void_count_electrons
_platon_squeeze_void_content
1 0.000 0.000 0.000 105 8 ' '
2 0.250 0.741 0.250 679 63 ' '
3 -0.250 0.189 0.750 678 61 ' '
4 0.500 0.500 0.500 105 8 ' '
